data_2228539
loop_
_publ_author_name
'Zhu, Run-Qiang'

_publ_section_title
;
 Aquabis(1-methyl-1<i>H</i>-imidazole-\k<i>N</i>^3^)bis(nitrato-\k<i>O</i>)copper(II)
;
_journal_coeditor_code RZ2515
_journal_issue 12
_journal_name_full 'Acta Crystallographica Section E'
_journal_page_first m1628
_journal_paper_doi 10.1107/S1600536810047525
_journal_volume 66
_journal_year 2010
_chemical_formula_iupac '[Cu (N O3)2 (C4 H6 N2)2 (H2 O)]'
_chemical_formula_moiety 'C8 H14 Cu N6 O7'
_chemical_formula_sum 'C8 H14 Cu N6 O7'
_chemical_formula_weight 369.78
_chemical_name_systematic
;
Aquabis(1-methyl-1<i>H</i>-imidazole-\k<i>N</i>^3^)bis(nitrato-
\k<i>O</i>)copper(II)
;
_space_group_IT_number 15
_symmetry_cell_setting monoclinic
_symmetry_space_group_name_Hall '-C 2yc'
_symmetry_space_group_name_H-M 'C 1 2/c 1'
_atom_sites_solution_hydrogens geom
_atom_sites_solution_primary direct
_atom_sites_solution_secondary difmap
_audit_creation_method SHELXL-97
_cell_angle_alpha 90.00
_cell_angle_beta 93.98(3)
_cell_angle_gamma 90.00
_cell_formula_units_Z 4
_cell_length_a 11.864(2)
_cell_length_b 12.242(2)
_cell_length_c 10.509(2)
_cell_measurement_reflns_used 3705
_cell_measurement_temperature 293(2)
_cell_measurement_theta_max 27.480
_cell_measurement_theta_min 3.005
_cell_volume 1522.6(5)
_computing_cell_refinement 'CrystalClear (Rigaku, 2005)'
_computing_data_collection 'CrystalClear (Rigaku, 2005)'
_computing_data_reduction 'CrystalClear (Rigaku, 2005)'
_computing_molecular_graphics 'SHELXTL (Sheldrick, 2008)'
_computing_publication_material 'SHELXL97 (Sheldrick, 2008)'
_computing_structure_refinement 'SHELXL97 (Sheldrick, 2008)'
_computing_structure_solution 'SHELXS97 (Sheldrick, 2008)'
_diffrn_ambient_temperature 293(2)
_diffrn_measured_fraction_theta_full 0.999
_diffrn_measured_fraction_theta_max 0.999
_diffrn_measurement_device_type 'Rigaku SCXmini'
_diffrn_measurement_method CCD_Profile_fitting
_diffrn_radiation_monochromator graphite
_diffrn_radiation_source 'fine-focus sealed tube'
_diffrn_radiation_type MoK\a
_diffrn_radiation_wavelength 0.71073
_diffrn_reflns_av_R_equivalents 0.0305
_diffrn_reflns_av_sigmaI/netI 0.0207
_diffrn_reflns_limit_h_max 15
_diffrn_reflns_limit_h_min -15
_diffrn_reflns_limit_k_max 15
_diffrn_reflns_limit_k_min -15
_diffrn_reflns_limit_l_max 13
_diffrn_reflns_limit_l_min -13
_diffrn_reflns_number 7712
_diffrn_reflns_theta_full 27.48
_diffrn_reflns_theta_max 27.48
_diffrn_reflns_theta_min 3.01
_diffrn_standards_number 0
_exptl_absorpt_coefficient_mu 1.478
_exptl_absorpt_correction_T_max 0.740
_exptl_absorpt_correction_T_min 0.640
_exptl_absorpt_correction_type multi-scan
_exptl_absorpt_process_details '(CrystalClear; Rigaku, 2005)'
_exptl_crystal_colour blue
_exptl_crystal_density_diffrn 1.613
_exptl_crystal_density_method 'not measured'
_exptl_crystal_description block
_exptl_crystal_F_000 756
_exptl_crystal_size_max 0.3000
_exptl_crystal_size_mid 0.2500
_exptl_crystal_size_min 0.2000
_refine_diff_density_max 0.450
_refine_diff_density_min -0.369
_refine_ls_extinction_method none
_refine_ls_goodness_of_fit_ref 1.144
_refine_ls_hydrogen_treatment constr
_refine_ls_matrix_type full
_refine_ls_number_parameters 102
_refine_ls_number_reflns 1742
_refine_ls_number_restraints 0
_refine_ls_restrained_S_all 1.144
_refine_ls_R_factor_all 0.0357
_refine_ls_R_factor_gt 0.0325
_refine_ls_shift/su_max 0.000
_refine_ls_shift/su_mean 0.000
_refine_ls_structure_factor_coef Fsqd
_refine_ls_weighting_details 'calc w=1/[\s^2^(Fo^2^)+(0.0453P)^2^+0.8389P] where P=(Fo^2^+2Fc^2^)/3'
_refine_ls_weighting_scheme calc
_refine_ls_wR_factor_gt 0.0858
_refine_ls_wR_factor_ref 0.0875
_reflns_number_gt 1608
_reflns_number_total 1742
_reflns_threshold_expression I>2sigma(I)
_cod_data_source_file rz2515.cif
_cod_data_source_block I
_cod_original_sg_symbol_H-M 'C 2/c'
_cod_database_code 2228539
_cod_database_fobs_code 2228539

loop_
_symmetry_equiv_pos_as_xyz
'x, y, z'
'-x, y, -z+1/2'
'x+1/2, y+1/2, z'
'-x+1/2, y+1/2, -z+1/2'
'-x, -y, -z'
'x, -y, z-1/2'
'-x+1/2, -y+1/2, -z'
'x+1/2, -y+1/2, z-1/2'

loop_
_atom_site_type_symbol
_atom_site_label
_atom_site_fract_x
_atom_site_fract_y
_atom_site_fract_z
_atom_site_U_iso_or_equiv
_atom_site_adp_type
_atom_site_calc_flag
_atom_site_refinement_flags
_atom_site_occupancy
_atom_site_disorder_assembly
_atom_site_disorder_group
C C1 0.3268(2) 0.4147(2) 0.0458(2) 0.0496(5) Uani d . 1 . .
H H1A 0.3799 0.4495 -0.0012 0.060 Uiso calc R 1 . .
C C2 0.2500(2) 0.3234(2) 0.1908(2) 0.0505(5) Uani d . 1 . .
H H2 0.2402 0.2830 0.2641 0.061 Uiso calc R 1 . .
C C3 0.1669(2) 0.3521(2) 0.1028(3) 0.0543(6) Uani d . 1 . .
H H3A 0.0905 0.3354 0.1042 0.065 Uiso calc R 1 . .
C C4 0.1617(3) 0.4595(3) -0.1034(3) 0.0765(9) Uani d . 1 . .
H H4A 0.1108 0.5157 -0.0797 0.115 Uiso calc R 1 . .
H H4B 0.1203 0.4044 -0.1519 0.115 Uiso calc R 1 . .
H H4C 0.2178 0.4906 -0.1541 0.115 Uiso calc R 1 . .
Cu Cu1 0.5000 0.36656(3) 0.2500 0.03738(14) Uani d S 1 . .
N N1 0.35145(16) 0.36341(14) 0.15477(17) 0.0427(4) Uani d . 1 . .
N N2 0.21687(16) 0.41042(16) 0.01160(19) 0.0493(4) Uani d . 1 . .
N N3 0.58487(15) 0.27708(16) 0.03266(17) 0.0462(4) Uani d . 1 . .
O O1 0.5000 0.5610(2) 0.2500 0.0700(8) Uani d S 1 . .
H H1B 0.5267 0.5958 0.1888 0.084 Uiso d PR 0.50 . .
H H1C 0.4733 0.5958 0.3112 0.084 Uiso d PR 0.50 . .
O O2 0.57326(14) 0.37175(12) 0.08207(15) 0.0473(4) Uani d . 1 . .
O O3 0.60599(18) 0.27180(18) -0.08000(16) 0.0715(6) Uani d . 1 . .
O O4 0.57213(17) 0.19602(15) 0.09852(17) 0.0650(5) Uani d . 1 . .

loop_
_atom_site_aniso_label
_atom_site_aniso_U_11
_atom_site_aniso_U_22
_atom_site_aniso_U_33
_atom_site_aniso_U_12
_atom_site_aniso_U_13
_atom_site_aniso_U_23
C1 0.0505(12) 0.0489(12) 0.0495(12) -0.0099(10) 0.0038(10) 0.0080(10)
C2 0.0491(12) 0.0617(14) 0.0414(11) -0.0145(11) 0.0085(9) 0.0018(10)
C3 0.0433(12) 0.0639(15) 0.0559(14) -0.0101(10) 0.0051(10) -0.0042(11)
C4 0.0762(19) 0.0697(18) 0.080(2) -0.0042(15) -0.0213(16) 0.0228(15)
Cu1 0.0392(2) 0.0413(2) 0.0326(2) 0.000 0.00887(13) 0.000
N1 0.0436(9) 0.0461(10) 0.0391(9) -0.0060(7) 0.0072(7) -0.0004(7)
N2 0.0522(11) 0.0427(10) 0.0520(11) -0.0038(8) -0.0038(9) 0.0025(8)
N3 0.0437(9) 0.0580(11) 0.0371(9) 0.0025(8) 0.0052(7) -0.0051(8)
O1 0.096(2) 0.0467(14) 0.0651(16) 0.000 -0.0127(15) 0.000
O2 0.0532(9) 0.0481(9) 0.0422(8) -0.0034(6) 0.0152(7) -0.0010(6)
O3 0.0866(14) 0.0926(15) 0.0375(9) 0.0187(11) 0.0187(8) -0.0079(9)
O4 0.0866(13) 0.0497(10) 0.0582(10) -0.0069(9) 0.0013(9) 0.0026(8)

loop_
_atom_type_symbol
_atom_type_description
_atom_type_scat_dispersion_real
_atom_type_scat_dispersion_imag
_atom_type_scat_source
C C 0.0033 0.0016 'International Tables Vol C Tables 4.2.6.8 and 6.1.1.4'
H H 0.0000 0.0000 'International Tables Vol C Tables 4.2.6.8 and 6.1.1.4'
Cu Cu 0.3201 1.2651 'International Tables Vol C Tables 4.2.6.8 and 6.1.1.4'
N N 0.0061 0.0033 'International Tables Vol C Tables 4.2.6.8 and 6.1.1.4'
O O 0.0106 0.0060 'International Tables Vol C Tables 4.2.6.8 and 6.1.1.4'

loop_
_geom_angle_atom_site_label_1
_geom_angle_atom_site_label_2
_geom_angle_atom_site_label_3
_geom_angle_site_symmetry_1
_geom_angle_site_symmetry_3
_geom_angle
_geom_angle_publ_flag
N1 C1 N2 . . 111.7(2) ?
N1 C1 H1A . . 124.2 ?
N2 C1 H1A . . 124.2 ?
C3 C2 N1 . . 109.3(2) ?
C3 C2 H2 . . 125.4 ?
N1 C2 H2 . . 125.4 ?
C2 C3 N2 . . 106.6(2) ?
C2 C3 H3A . . 126.7 ?
N2 C3 H3A . . 126.7 ?
N2 C4 H4A . . 109.5 ?
N2 C4 H4B . . 109.5 ?
H4A C4 H4B . . 109.5 ?
N2 C4 H4C . . 109.5 ?
H4A C4 H4C . . 109.5 ?
H4B C4 H4C . . 109.5 ?
N1 Cu1 N1 2_655 . 177.76(10) ?
N1 Cu1 O2 2_655 2_655 88.90(8) ?
N1 Cu1 O2 . 2_655 91.17(8) ?
N1 Cu1 O2 2_655 . 91.17(8) ?
N1 Cu1 O2 . . 88.90(8) ?
O2 Cu1 O2 2_655 . 176.40(9) ?
N1 Cu1 O1 2_655 . 91.12(5) ?
N1 Cu1 O1 . . 91.12(5) ?
O2 Cu1 O1 2_655 . 88.20(4) ?
O2 Cu1 O1 . . 88.20(4) ?
C1 N1 C2 . . 105.21(19) ?
C1 N1 Cu1 . . 124.65(16) ?
C2 N1 Cu1 . . 129.59(15) ?
C1 N2 C3 . . 107.3(2) ?
C1 N2 C4 . . 125.5(2) ?
C3 N2 C4 . . 127.2(2) ?
O4 N3 O3 . . 122.9(2) ?
O4 N3 O2 . . 118.86(17) ?
O3 N3 O2 . . 118.2(2) ?
Cu1 O1 H1B . . 120.0 ?
Cu1 O1 H1C . . 120.0 ?
H1B O1 H1C . . 120.0 ?
N3 O2 Cu1 . . 112.97(12) ?

loop_
_geom_bond_atom_site_label_1
_geom_bond_atom_site_label_2
_geom_bond_site_symmetry_2
_geom_bond_distance
_geom_bond_publ_flag
C1 N1 . 1.321(3) ?
C1 N2 . 1.330(3) ?
C1 H1A . 0.9300 ?
C2 C3 . 1.350(3) ?
C2 N1 . 1.377(3) ?
C2 H2 . 0.9300 ?
C3 N2 . 1.363(3) ?
C3 H3A . 0.9300 ?
C4 N2 . 1.463(3) ?
C4 H4A . 0.9600 ?
C4 H4B . 0.9600 ?
C4 H4C . 0.9600 ?
Cu1 N1 2_655 1.9658(19) ?
Cu1 N1 . 1.9658(19) ?
Cu1 O2 2_655 2.0216(16) ?
Cu1 O2 . 2.0216(16) ?
Cu1 O1 . 2.381(3) ?
N3 O4 . 1.225(3) ?
N3 O3 . 1.229(2) ?
N3 O2 . 1.281(2) ?
O1 H1B . 0.8500 ?
O1 H1C . 0.8500 ?

loop_
_geom_hbond_atom_site_label_D
_geom_hbond_atom_site_label_H
_geom_hbond_atom_site_label_A
_geom_hbond_site_symmetry_A
_geom_hbond_distance_DH
_geom_hbond_distance_HA
_geom_hbond_distance_DA
_geom_hbond_angle_DHA
O1 H1B O3 5_665 0.85 2.48 2.941(3) 114.7
O1 H1C O3 6_566 0.85 2.48 2.941(3) 114.7
